data_1529949
loop_
_publ_author_name
'Frostaeng, S.'
'Werner, P.E.'

_publ_section_title
;
 Rietveld profile refinement of the sodium ion conductors Na1.8 (Ga.2
 Zn.8) Si O4 and Na1.8 (Ga.2 Zn.8) Ge O4
;
_journal_name_full 'Materials Research Bulletin'
_journal_page_first 833
_journal_page_last 843
_journal_volume 24
_journal_year 1989
_chemical_formula_sum 'Be Na2 O4 Si'
_chemical_name_systematic 'Na2 Be (Si O4)'
_space_group_IT_number 29
_symmetry_space_group_name_Hall 'P 2c -2ac'
_symmetry_space_group_name_H-M 'P c a 21'
_cell_angle_alpha 90
_cell_angle_beta 90
_cell_angle_gamma 90
_cell_formula_units_Z 8
_cell_length_a 9.866
_cell_length_b 4.911
_cell_length_c 13.888
_cell_volume 672.900
_citation_journal_id_ASTM MRBUAC
_cod_data_source_file Frostaeng_MRBUAC_1989_1916.cif
_cod_data_source_block Be1Na2O4Si1
_cod_original_cell_volume 672.9003
_cod_original_formula_sum 'Be1 Na2 O4 Si1'
_cod_database_code 1529949

loop_
_symmetry_equiv_pos_as_xyz
x,y,z
-x,-y,z+1/2
-x+1/2,y,z+1/2
x+1/2,-y,z

loop_
_atom_site_label
_atom_site_type_symbol
_atom_site_fract_x
_atom_site_fract_y
_atom_site_fract_z
_atom_site_occupancy
_atom_site_U_iso_or_equiv
Si1 Si+4 0.018 0.527 0.693 1 0.0
Na3 Na+1 0.232 0.534 0.317 1 0.0
O2 O-2 0.172 0.596 0.656 1 0.0
Na4 Na+1 0.232 0.034 0.183 1 0.0
O5 O-2 0.088 0.882 0.397 1 0.0
Na1 Na+1 0.008 0.518 0.94 1 0.0
O7 O-2 0.007 0.806 0.211 1 0.0
O4 O-2 0.192 0.781 0 1 0.0
Na2 Na+1 0.008 0.018 0.56 1 0.0
O8 O-2 0.007 0.306 0.289 1 0.0
Be1 Be+2 0.234 0.014 0.437 1 0.0
O6 O-2 0.088 0.382 0.103 1 0.0
O1 O-2 0.172 0.096 0.844 1 0.0
Si2 Si+4 0.234 0.514 0.063 1 0.0
Be2 Be+2 0.018 0.027 0.807 1 0.0
O3 O-2 0.192 0.281 0.5 1 0.0
